data_7202975
loop_
_publ_author_name
'Broker, Grant A.'
'Tiekink, Edward R. T.'

_publ_section_title
;
 Co-crystal formation between 2,2&#x2032;-dithiodibenzoic acid and each
 of 4,4&#x2032;-bipyridine, trans-1,2-bis(4-pyridyl)ethene and
 1,2-bis(4-pyridyl)ethane
;
_journal_issue 11
_journal_name_full CrystEngComm
_journal_page_first 1096
_journal_paper_doi 10.1039/b707690h
_journal_volume 9
_journal_year 2007
_chemical_formula_moiety 'C40 H30 N2 O8 S4'
_chemical_formula_sum 'C40 H30 N2 O8 S4'
_chemical_formula_weight 794.90
_chemical_name_systematic
;
?
;
_space_group_IT_number 15
_symmetry_cell_setting monoclinic
_symmetry_space_group_name_Hall '-C 2yc'
_symmetry_space_group_name_H-M 'C 1 2/c 1'
_atom_sites_solution_hydrogens geom
_atom_sites_solution_primary direct
_atom_sites_solution_secondary difmap
_audit_creation_method SHELXL-97
_cell_angle_alpha 90
_cell_angle_beta 102.726(4)
_cell_angle_gamma 90
_cell_formula_units_Z 4
_cell_length_a 19.512(3)
_cell_length_b 7.8294(13)
_cell_length_c 23.312(4)
_cell_measurement_reflns_used 6295
_cell_measurement_temperature 103(2)
_cell_measurement_theta_max 27.4
_cell_measurement_theta_min 2.8
_cell_volume 3473.8(10)
_computing_cell_refinement CrystalClear
_computing_data_collection 'CrystalClear (Rigaku, 2005)'
_computing_data_reduction CrystalClear
_computing_molecular_graphics 'ORTEPII (Johnson, 1976) & DIAMOND (Crystal Impact, 2006)'
_computing_publication_material SHELXL97
_computing_structure_refinement 'SHELXL97 (Sheldrick, 1997)'
_computing_structure_solution 'SHELXS97 (Sheldrick, 1997)'
_diffrn_ambient_temperature 103(2)
_diffrn_measured_fraction_theta_full 0.968
_diffrn_measured_fraction_theta_max 0.968
_diffrn_measurement_device_type AFC12\K/SATURN724
_diffrn_measurement_method \w
_diffrn_radiation_monochromator graphite
_diffrn_radiation_source 'fine-focus sealed tube'
_diffrn_radiation_type MoK\a
_diffrn_radiation_wavelength 0.71070
_diffrn_reflns_av_R_equivalents 0.043
_diffrn_reflns_av_sigmaI/netI 0.027
_diffrn_reflns_limit_h_max 25
_diffrn_reflns_limit_h_min -24
_diffrn_reflns_limit_k_max 10
_diffrn_reflns_limit_k_min -10
_diffrn_reflns_limit_l_max 29
_diffrn_reflns_limit_l_min -29
_diffrn_reflns_number 32402
_diffrn_reflns_theta_full 27.5
_diffrn_reflns_theta_max 27.5
_diffrn_reflns_theta_min 2.5
_diffrn_standards_decay_% '< 1'
_diffrn_standards_interval_count 0
_diffrn_standards_number 0
_exptl_absorpt_coefficient_mu 0.335
_exptl_absorpt_correction_T_max 1
_exptl_absorpt_correction_T_min 0.899
_exptl_absorpt_correction_type multi-scan
_exptl_absorpt_process_details 'ABSCOR (Higashi, 1995)'
_exptl_crystal_colour tan
_exptl_crystal_density_diffrn 1.520
_exptl_crystal_density_method 'not measured'
_exptl_crystal_description block
_exptl_crystal_F_000 1648
_exptl_crystal_size_max 0.18
_exptl_crystal_size_mid 0.12
_exptl_crystal_size_min 0.12
_refine_diff_density_max 0.35
_refine_diff_density_min -0.25
_refine_diff_density_rms 0.058
_refine_ls_extinction_method none
_refine_ls_goodness_of_fit_ref 1.12
_refine_ls_hydrogen_treatment constr
_refine_ls_matrix_type full
_refine_ls_number_parameters 253
_refine_ls_number_reflns 3883
_refine_ls_number_restraints 3
_refine_ls_restrained_S_all 1.12
_refine_ls_R_factor_all 0.048
_refine_ls_R_factor_gt 0.042
_refine_ls_shift/su_max <0.001
_refine_ls_shift/su_mean 0.000
_refine_ls_structure_factor_coef Fsqd
_refine_ls_weighting_details 'calc w=1/[\s^2^(Fo^2^)+(0.0393P)^2^+4.5259P] where P=(Fo^2^+2Fc^2^)/3'
_refine_ls_weighting_scheme calc
_refine_ls_wR_factor_gt 0.092
_refine_ls_wR_factor_ref 0.095
_reflns_number_gt 3535
_reflns_number_total 3883
_reflns_threshold_expression I>2\s(I)
_cod_data_source_file b707690h.txt
_cod_data_source_block '[(HO2C)C6H4SSC6H4(CO2)].[4,4'-bipyridineH]0.5(6)'
_cod_original_cell_volume 3473.7(10)
_cod_original_sg_symbol_H-M C2/c
_cod_database_code 7202975

loop_
_symmetry_equiv_pos_as_xyz
'x, y, z'
'-x, y, -z+1/2'
'x+1/2, y+1/2, z'
'-x+1/2, y+1/2, -z+1/2'
'-x, -y, -z'
'x, -y, z-1/2'
'-x+1/2, -y+1/2, -z'
'x+1/2, -y+1/2, z-1/2'

loop_
_atom_site_label
_atom_site_type_symbol
_atom_site_fract_x
_atom_site_fract_y
_atom_site_fract_z
_atom_site_U_iso_or_equiv
_atom_site_adp_type
_atom_site_occupancy
_atom_site_symmetry_multiplicity
_atom_site_calc_flag
_atom_site_refinement_flags
_atom_site_disorder_assembly
_atom_site_disorder_group
S1 S 0.08392(2) -0.01112(6) 0.621691(19) 0.02050(12) Uani 1 1 d . . .
S2 S 0.10450(2) -0.04878(6) 0.540052(18) 0.02084(12) Uani 1 1 d . . .
O1 O 0.05250(7) 0.03664(18) 0.72835(6) 0.0294(3) Uani 1 1 d D . .
H1O H 0.0185(18) 0.047(6) 0.745(2) 0.044 Uiso 0.50 1 d PD . .
O2 O 0.09431(7) 0.25460(19) 0.78597(6) 0.0299(3) Uani 1 1 d . . .
O3 O 0.15134(8) -0.34553(18) 0.39277(5) 0.0274(3) Uani 1 1 d D . .
H3O H 0.1346(12) -0.297(3) 0.3605(5) 0.041 Uiso 1 1 d D . .
O4 O 0.11168(8) -0.10903(17) 0.42832(6) 0.0284(3) Uani 1 1 d . . .
N1 N -0.01117(8) -0.3332(2) 0.69028(6) 0.0213(3) Uani 1 1 d D . .
H1N H -0.007(2) -0.309(5) 0.7278(5) 0.032 Uiso 0.50 1 d PD . .
C1 C -0.04723(9) -0.2331(2) 0.64770(8) 0.0214(4) Uani 1 1 d . . .
H1 H -0.0702 -0.1344 0.6580 0.026 Uiso 1 1 calc R . .
C2 C -0.05186(9) -0.2699(2) 0.58905(8) 0.0202(4) Uani 1 1 d . . .
H2 H -0.0791 -0.1989 0.5596 0.024 Uiso 1 1 calc R . .
C3 C -0.01669(9) -0.4109(2) 0.57298(8) 0.0203(4) Uani 1 1 d . . .
C4 C 0.01963(10) -0.5148(2) 0.61824(8) 0.0246(4) Uani 1 1 d . . .
H4 H 0.0431 -0.6144 0.6094 0.030 Uiso 1 1 calc R . .
C5 C 0.02117(11) -0.4720(2) 0.67598(8) 0.0261(4) Uani 1 1 d . . .
H5 H 0.0460 -0.5436 0.7065 0.031 Uiso 1 1 calc R . .
C6 C -0.01852(9) -0.4417(2) 0.51049(8) 0.0211(4) Uani 1 1 d . . .
H6 H -0.0490 -0.3717 0.4827 0.025 Uiso 1 1 calc R . .
C7 C 0.09924(10) 0.1490(2) 0.74766(7) 0.0210(4) Uani 1 1 d . . .
C8 C 0.16272(9) 0.1478(2) 0.72088(7) 0.0186(4) Uani 1 1 d . . .
C9 C 0.16328(9) 0.0745(2) 0.66582(7) 0.0175(3) Uani 1 1 d . . .
C10 C 0.22618(9) 0.0696(2) 0.64698(8) 0.0200(4) Uani 1 1 d . . .
H10 H 0.2272 0.0199 0.6100 0.024 Uiso 1 1 calc R . .
C11 C 0.28731(10) 0.1361(2) 0.68140(8) 0.0226(4) Uani 1 1 d . . .
H11 H 0.3300 0.1292 0.6683 0.027 Uiso 1 1 calc R . .
C12 C 0.28659(10) 0.2124(2) 0.73468(8) 0.0239(4) Uani 1 1 d . . .
H12 H 0.3283 0.2603 0.7579 0.029 Uiso 1 1 calc R . .
C13 C 0.22436(10) 0.2182(2) 0.75391(8) 0.0220(4) Uani 1 1 d . . .
H13 H 0.2237 0.2714 0.7904 0.026 Uiso 1 1 calc R . .
C14 C 0.14933(9) -0.2496(2) 0.54549(7) 0.0183(4) Uani 1 1 d . . .
C15 C 0.16330(9) -0.3273(2) 0.49490(7) 0.0179(4) Uani 1 1 d . . .
C16 C 0.19870(10) -0.4834(2) 0.50014(8) 0.0233(4) Uani 1 1 d . . .
H16 H 0.2082 -0.5358 0.4660 0.028 Uiso 1 1 calc R . .
C17 C 0.22013(11) -0.5634(2) 0.55382(9) 0.0282(4) Uani 1 1 d . . .
H17 H 0.2444 -0.6692 0.5567 0.034 Uiso 1 1 calc R . .
C18 C 0.20578(11) -0.4873(2) 0.60344(8) 0.0257(4) Uani 1 1 d . . .
H18 H 0.2199 -0.5419 0.6406 0.031 Uiso 1 1 calc R . .
C19 C 0.17096(10) -0.3323(2) 0.59931(8) 0.0225(4) Uani 1 1 d . . .
H19 H 0.1617 -0.2814 0.6338 0.027 Uiso 1 1 calc R . .
C20 C 0.13953(9) -0.2478(2) 0.43593(8) 0.0194(4) Uani 1 1 d . . .

loop_
_atom_site_aniso_label
_atom_site_aniso_U_11
_atom_site_aniso_U_22
_atom_site_aniso_U_33
_atom_site_aniso_U_23
_atom_site_aniso_U_13
_atom_site_aniso_U_12
S1 0.0200(2) 0.0252(2) 0.0172(2) -0.00532(17) 0.00602(17) -0.00133(18)
S2 0.0259(3) 0.0220(2) 0.0148(2) -0.00158(16) 0.00466(17) 0.00472(18)
O1 0.0318(8) 0.0310(8) 0.0312(8) -0.0091(6) 0.0190(6) -0.0068(6)
O2 0.0322(8) 0.0386(8) 0.0191(7) -0.0096(6) 0.0064(6) 0.0073(6)
O3 0.0418(8) 0.0265(7) 0.0155(6) 0.0002(5) 0.0097(6) 0.0077(6)
O4 0.0415(8) 0.0241(7) 0.0191(6) -0.0003(5) 0.0058(6) 0.0099(6)
N1 0.0291(8) 0.0215(8) 0.0154(7) -0.0014(6) 0.0095(6) -0.0034(6)
C1 0.0242(9) 0.0206(9) 0.0212(9) -0.0008(7) 0.0090(7) -0.0032(7)
C2 0.0220(9) 0.0209(9) 0.0176(8) 0.0015(7) 0.0039(7) -0.0015(7)
C3 0.0207(9) 0.0232(9) 0.0179(8) -0.0026(7) 0.0061(7) -0.0055(7)
C4 0.0311(10) 0.0231(9) 0.0214(9) -0.0007(7) 0.0092(8) 0.0042(8)
C5 0.0342(11) 0.0258(10) 0.0190(9) 0.0034(7) 0.0078(8) 0.0021(8)
C6 0.0226(9) 0.0235(9) 0.0173(8) -0.0010(7) 0.0049(7) -0.0036(7)
C7 0.0279(10) 0.0211(9) 0.0146(8) 0.0027(7) 0.0058(7) 0.0057(7)
C8 0.0250(9) 0.0150(8) 0.0162(8) 0.0016(6) 0.0053(7) 0.0030(7)
C9 0.0216(9) 0.0138(8) 0.0171(8) 0.0009(6) 0.0045(7) 0.0009(7)
C10 0.0249(9) 0.0176(8) 0.0187(8) -0.0016(7) 0.0072(7) -0.0010(7)
C11 0.0216(9) 0.0186(9) 0.0293(10) -0.0002(7) 0.0092(8) -0.0014(7)
C12 0.0240(10) 0.0192(9) 0.0263(10) -0.0005(7) 0.0006(7) -0.0016(7)
C13 0.0300(10) 0.0181(9) 0.0169(8) -0.0022(7) 0.0028(7) 0.0020(7)
C14 0.0181(9) 0.0178(8) 0.0191(8) -0.0009(7) 0.0044(7) -0.0022(7)
C15 0.0182(9) 0.0184(8) 0.0184(8) -0.0015(7) 0.0066(7) -0.0027(7)
C16 0.0280(10) 0.0220(9) 0.0221(9) -0.0010(7) 0.0104(8) 0.0001(8)
C17 0.0353(11) 0.0195(9) 0.0298(10) 0.0027(8) 0.0068(8) 0.0063(8)
C18 0.0336(11) 0.0236(9) 0.0190(9) 0.0036(7) 0.0036(8) 0.0008(8)
C19 0.0275(10) 0.0230(9) 0.0165(8) -0.0020(7) 0.0039(7) -0.0016(8)
C20 0.0206(9) 0.0201(9) 0.0193(9) -0.0027(7) 0.0081(7) -0.0016(7)

loop_
_atom_type_symbol
_atom_type_description
_atom_type_scat_dispersion_real
_atom_type_scat_dispersion_imag
_atom_type_scat_source
C C 0.0033 0.0016 'International Tables Vol C Tables 4.2.6.8 and 6.1.1.4'
H H 0.0000 0.0000 'International Tables Vol C Tables 4.2.6.8 and 6.1.1.4'
N N 0.0061 0.0033 'International Tables Vol C Tables 4.2.6.8 and 6.1.1.4'
O O 0.0106 0.0060 'International Tables Vol C Tables 4.2.6.8 and 6.1.1.4'
S S 0.1246 0.1234 'International Tables Vol C Tables 4.2.6.8 and 6.1.1.4'

loop_
_geom_angle_atom_site_label_1
_geom_angle_atom_site_label_2
_geom_angle_atom_site_label_3
_geom_angle
_geom_angle_site_symmetry_1
_geom_angle_site_symmetry_3
_geom_angle_publ_flag
C9 S1 S2 105.41(6) . . ?
C14 S2 S1 104.66(6) . . ?
C7 O1 H1O 110(3) . . ?
C20 O3 H3O 108.8(18) . . ?
C5 N1 C1 119.50(16) . . ?
C5 N1 H1N 119(3) . . ?
C1 N1 H1N 122(3) . . ?
N1 C1 C2 121.44(17) . . ?
N1 C1 H1 119.3 . . ?
C2 C1 H1 119.3 . . ?
C3 C2 C1 120.19(17) . . ?
C3 C2 H2 119.9 . . ?
C1 C2 H2 119.9 . . ?
C2 C3 C4 117.17(16) . . ?
C2 C3 C6 119.38(16) . . ?
C4 C3 C6 123.45(17) . . ?
C3 C4 C5 119.59(17) . . ?
C3 C4 H4 120.2 . . ?
C5 C4 H4 120.2 . . ?
N1 C5 C4 122.05(18) . . ?
N1 C5 H5 119.0 . . ?
C4 C5 H5 119.0 . . ?
C6 C6 C3 125.7(2) 5_546 . ?
C6 C6 H6 117.1 5_546 . ?
C3 C6 H6 117.1 . . ?
O2 C7 O1 123.54(17) . . ?
O2 C7 C8 120.42(17) . . ?
O1 C7 C8 116.04(15) . . ?
C13 C8 C9 119.12(16) . . ?
C13 C8 C7 117.26(15) . . ?
C9 C8 C7 123.58(16) . . ?
C10 C9 C8 118.90(16) . . ?
C10 C9 S1 121.30(13) . . ?
C8 C9 S1 119.81(13) . . ?
C11 C10 C9 120.90(16) . . ?
C11 C10 H10 119.5 . . ?
C9 C10 H10 119.5 . . ?
C10 C11 C12 120.40(17) . . ?
C10 C11 H11 119.8 . . ?
C12 C11 H11 119.8 . . ?
C11 C12 C13 119.26(17) . . ?
C11 C12 H12 120.4 . . ?
C13 C12 H12 120.4 . . ?
C8 C13 C12 121.37(16) . . ?
C8 C13 H13 119.3 . . ?
C12 C13 H13 119.3 . . ?
C19 C14 C15 118.60(16) . . ?
C19 C14 S2 121.23(14) . . ?
C15 C14 S2 120.17(13) . . ?
C14 C15 C16 119.27(16) . . ?
C14 C15 C20 121.06(16) . . ?
C16 C15 C20 119.65(15) . . ?
C17 C16 C15 121.46(17) . . ?
C17 C16 H16 119.3 . . ?
C15 C16 H16 119.3 . . ?
C18 C17 C16 119.13(18) . . ?
C18 C17 H17 120.4 . . ?
C16 C17 H17 120.4 . . ?
C17 C18 C19 120.39(17) . . ?
C17 C18 H18 119.8 . . ?
C19 C18 H18 119.8 . . ?
C14 C19 C18 121.15(17) . . ?
C14 C19 H19 119.4 . . ?
C18 C19 H19 119.4 . . ?
O4 C20 O3 123.72(17) . . ?
O4 C20 C15 123.35(16) . . ?
O3 C20 C15 112.93(15) . . ?

loop_
_geom_bond_atom_site_label_1
_geom_bond_atom_site_label_2
_geom_bond_distance
_geom_bond_site_symmetry_2
_geom_bond_publ_flag
S1 C9 1.7899(18) . ?
S1 S2 2.0510(7) . ?
S2 C14 1.7902(18) . ?
O1 C7 1.276(2) . ?
O1 H1O 0.8400(11) . ?
O2 C7 1.236(2) . ?
O3 C20 1.324(2) . ?
O3 H3O 0.8400(10) . ?
O4 C20 1.210(2) . ?
N1 C5 1.335(2) . ?
N1 C1 1.337(2) . ?
N1 H1N 0.8800(11) . ?
C1 C2 1.381(2) . ?
C1 H1 0.9500 . ?
C2 C3 1.394(3) . ?
C2 H2 0.9500 . ?
C3 C4 1.396(3) . ?
C3 C6 1.469(2) . ?
C4 C5 1.381(3) . ?
C4 H4 0.9500 . ?
C5 H5 0.9500 . ?
C6 C6 1.323(4) 5_546 ?
C6 H6 0.9500 . ?
C7 C8 1.505(2) . ?
C8 C13 1.391(3) . ?
C8 C9 1.408(2) . ?
C9 C10 1.392(2) . ?
C10 C11 1.384(3) . ?
C10 H10 0.9500 . ?
C11 C12 1.381(3) . ?
C11 H11 0.9500 . ?
C12 C13 1.385(3) . ?
C12 H12 0.9500 . ?
C13 H13 0.9500 . ?
C14 C19 1.392(2) . ?
C14 C15 1.406(2) . ?
C15 C16 1.396(3) . ?
C15 C20 1.487(2) . ?
C16 C17 1.379(3) . ?
C16 H16 0.9500 . ?
C17 C18 1.383(3) . ?
C17 H17 0.9500 . ?
C18 C19 1.384(3) . ?
C18 H18 0.9500 . ?
C19 H19 0.9500 . ?

loop_
_geom_torsion_atom_site_label_1
_geom_torsion_atom_site_label_2
_geom_torsion_atom_site_label_3
_geom_torsion_atom_site_label_4
_geom_torsion
_geom_torsion_site_symmetry_1
_geom_torsion_site_symmetry_2
_geom_torsion_site_symmetry_3
_geom_torsion_site_symmetry_4
_geom_torsion_publ_flag
C9 S1 S2 C14 82.21(8) . . . . ?
C5 N1 C1 C2 0.0(3) . . . . ?
N1 C1 C2 C3 -2.1(3) . . . . ?
C1 C2 C3 C4 3.0(3) . . . . ?
C1 C2 C3 C6 -176.09(16) . . . . ?
C2 C3 C4 C5 -2.0(3) . . . . ?
C6 C3 C4 C5 177.08(18) . . . . ?
C1 N1 C5 C4 1.1(3) . . . . ?
C3 C4 C5 N1 0.0(3) . . . . ?
C2 C3 C6 C6 172.0(2) . . . 5_546 ?
C4 C3 C6 C6 -7.0(4) . . . 5_546 ?
O2 C7 C8 C13 23.8(2) . . . . ?
O1 C7 C8 C13 -156.28(17) . . . . ?
O2 C7 C8 C9 -158.51(17) . . . . ?
O1 C7 C8 C9 21.4(2) . . . . ?
C13 C8 C9 C10 2.1(2) . . . . ?
C7 C8 C9 C10 -175.51(16) . . . . ?
C13 C8 C9 S1 -178.15(13) . . . . ?
C7 C8 C9 S1 4.2(2) . . . . ?
S2 S1 C9 C10 -13.44(16) . . . . ?
S2 S1 C9 C8 166.86(12) . . . . ?
C8 C9 C10 C11 -0.3(3) . . . . ?
S1 C9 C10 C11 -179.99(14) . . . . ?
C9 C10 C11 C12 -1.5(3) . . . . ?
C10 C11 C12 C13 1.4(3) . . . . ?
C9 C8 C13 C12 -2.3(3) . . . . ?
C7 C8 C13 C12 175.54(16) . . . . ?
C11 C12 C13 C8 0.5(3) . . . . ?
S1 S2 C14 C19 -8.45(16) . . . . ?
S1 S2 C14 C15 171.45(13) . . . . ?
C19 C14 C15 C16 -0.5(3) . . . . ?
S2 C14 C15 C16 179.63(13) . . . . ?
C19 C14 C15 C20 178.09(16) . . . . ?
S2 C14 C15 C20 -1.8(2) . . . . ?
C14 C15 C16 C17 0.1(3) . . . . ?
C20 C15 C16 C17 -178.44(17) . . . . ?
C15 C16 C17 C18 0.4(3) . . . . ?
C16 C17 C18 C19 -0.6(3) . . . . ?
C15 C14 C19 C18 0.3(3) . . . . ?
S2 C14 C19 C18 -179.84(14) . . . . ?
C17 C18 C19 C14 0.3(3) . . . . ?
C14 C15 C20 O4 5.2(3) . . . . ?
C16 C15 C20 O4 -176.25(17) . . . . ?
C14 C15 C20 O3 -174.09(16) . . . . ?
C16 C15 C20 O3 4.5(2) . . . . ?
